data_2230270
loop_
_publ_author_name
'Davydenko, Yuliya M.'
'Fritsky, Igor O.'
'Pavlenko, Vadim O.'
'Meyer, Franc'
'Dechert, Sebastian'

_publ_section_title
;
 Chloridotris(3,5-dimethyl-1<i>H</i>-pyrazole-\k<i>N</i>^2^)(formato-\k<i>O</i>)copper(II)--dichloridobis(3,5-dimethyl-1<i>H</i>-pyrazole-\k<i>N</i>^2^)copper(II)
 (2/1)
;
_journal_coeditor_code CV5078
_journal_issue 6
_journal_name_full 'Acta Crystallographica Section E'
_journal_page_first m732
_journal_page_last m733
_journal_paper_doi 10.1107/S1600536811016461
_journal_volume 67
_journal_year 2011
_chemical_formula_iupac '[Cu (C H O2) Cl (C5 H8 N2)3]2, [Cu Cl2 (C5 H8 N2)2]'
_chemical_formula_moiety '2(C16 H25 Cl Cu N6 O2), C10 H16 Cl2 Cu N4'
_chemical_formula_sum 'C42 H66 Cl4 Cu3 N16 O4'
_chemical_formula_weight 1191.53
_chemical_name_systematic
;
Chloridotris(3,5-dimethyl-1<i>H</i>-pyrazole-\k<i>N</i>^2^)-
(formato-\k<i>O</i>)copper(II)--
dichloridobis(3,5-dimethyl-1<i>H</i>-pyrazole-\k<i>N</i>^2^)copper(II) (2/1)
;
_space_group_IT_number 14
_symmetry_cell_setting monoclinic
_symmetry_space_group_name_Hall '-P 2ybc'
_symmetry_space_group_name_H-M 'P 1 21/c 1'
_atom_sites_solution_hydrogens geom
_atom_sites_solution_primary direct
_atom_sites_solution_secondary difmap
_audit_creation_method SHELXL-97
_cell_angle_alpha 90.00
_cell_angle_beta 106.650(2)
_cell_angle_gamma 90.00
_cell_formula_units_Z 2
_cell_length_a 11.4457(3)
_cell_length_b 14.4720(5)
_cell_length_c 17.0313(5)
_cell_measurement_reflns_used 36108
_cell_measurement_temperature 120(2)
_cell_measurement_theta_max 26.79
_cell_measurement_theta_min 1.86
_cell_volume 2702.82(14)
_computing_cell_refinement 'X-AREA (Stoe & Cie, 2002)'
_computing_data_collection 'X-AREA (Stoe & Cie, 2002)'
_computing_data_reduction 'X-AREA (Stoe & Cie, 2002)'
_computing_molecular_graphics 'DIAMOND (Brandenburg, 2001)'
_computing_publication_material 'SHELXL97 (Sheldrick, 2008)'
_computing_structure_refinement 'SHELXL97 (Sheldrick, 2008)'
_computing_structure_solution 'SHELXS97 (Sheldrick, 2008)'
_diffrn_ambient_temperature 120(2)
_diffrn_measured_fraction_theta_full 0.993
_diffrn_measured_fraction_theta_max 0.993
_diffrn_measurement_device_type 'Stoe IPDS II'
_diffrn_measurement_method \w
_diffrn_radiation_monochromator graphite
_diffrn_radiation_source 'fine-focus sealed tube'
_diffrn_radiation_type MoK\a
_diffrn_radiation_wavelength 0.71073
_diffrn_reflns_av_R_equivalents 0.0314
_diffrn_reflns_av_sigmaI/netI 0.0239
_diffrn_reflns_limit_h_max 14
_diffrn_reflns_limit_h_min -14
_diffrn_reflns_limit_k_max 18
_diffrn_reflns_limit_k_min -18
_diffrn_reflns_limit_l_max 21
_diffrn_reflns_limit_l_min -21
_diffrn_reflns_number 36108
_diffrn_reflns_theta_full 26.79
_diffrn_reflns_theta_max 26.79
_diffrn_reflns_theta_min 1.86
_exptl_absorpt_coefficient_mu 1.422
_exptl_absorpt_correction_T_max 0.7633
_exptl_absorpt_correction_T_min 0.5537
_exptl_absorpt_correction_type numerical
_exptl_absorpt_process_details '(X-RED32; Stoe & Cie, 2002)'
_exptl_crystal_colour blue
_exptl_crystal_density_diffrn 1.464
_exptl_crystal_density_method 'not measured'
_exptl_crystal_description block
_exptl_crystal_F_000 1234
_exptl_crystal_size_max 0.50
_exptl_crystal_size_mid 0.27
_exptl_crystal_size_min 0.19
_refine_diff_density_max 0.720
_refine_diff_density_min -0.833
_refine_ls_extinction_method none
_refine_ls_goodness_of_fit_ref 1.005
_refine_ls_hydrogen_treatment mixed
_refine_ls_matrix_type full
_refine_ls_number_parameters 333
_refine_ls_number_reflns 5749
_refine_ls_number_restraints 0
_refine_ls_restrained_S_all 1.005
_refine_ls_R_factor_all 0.0468
_refine_ls_R_factor_gt 0.0336
_refine_ls_shift/su_max 0.001
_refine_ls_shift/su_mean 0.000
_refine_ls_structure_factor_coef Fsqd
_refine_ls_weighting_details 'calc w=1/[\s^2^(Fo^2^)+(0.0609P)^2^+0.0000P] where P=(Fo^2^+2Fc^2^)/3'
_refine_ls_weighting_scheme calc
_refine_ls_wR_factor_gt 0.0865
_refine_ls_wR_factor_ref 0.0910
_reflns_number_gt 4611
_reflns_number_total 5749
_reflns_threshold_expression I>2sigma(I)
_cod_data_source_file cv5078.cif
_cod_data_source_block I
_cod_original_sg_symbol_H-M 'P 21/c'
_cod_database_code 2230270
_cod_database_fobs_code 2230270

loop_
_symmetry_equiv_pos_as_xyz
'x, y, z'
'-x, y+1/2, -z+1/2'
'-x, -y, -z'
'x, -y-1/2, z-1/2'

loop_
_atom_site_type_symbol
_atom_site_label
_atom_site_fract_x
_atom_site_fract_y
_atom_site_fract_z
_atom_site_U_iso_or_equiv
_atom_site_adp_type
_atom_site_calc_flag
_atom_site_refinement_flags
_atom_site_occupancy
_atom_site_symmetry_multiplicity
_atom_site_disorder_assembly
_atom_site_disorder_group
Cu Cu1 0.73059(2) 0.426309(19) 0.646481(16) 0.03259(9) Uani d . 1 1 . .
Cu Cu2 1.0000 0.5000 1.0000 0.03732(11) Uani d S 1 2 . .
Cl Cl1 0.80389(6) 0.51219(4) 0.77357(4) 0.04438(15) Uani d . 1 1 . .
Cl Cl2 1.02066(6) 0.36400(4) 0.94106(4) 0.04571(15) Uani d . 1 1 . .
N N1 0.87868(17) 0.34752(14) 0.66725(12) 0.0360(4) Uani d . 1 1 . .
N N2 0.97024(19) 0.34221(15) 0.73835(13) 0.0386(4) Uani d . 1 1 . .
N N3 0.78754(18) 0.50097(14) 0.56033(12) 0.0377(4) Uani d . 1 1 . .
N N4 0.7119(2) 0.50467(16) 0.48203(13) 0.0413(5) Uani d . 1 1 . .
N N6 0.62439(18) 0.31213(14) 0.65350(13) 0.0393(4) Uani d . 1 1 . .
N N7 0.5235(2) 0.29562(16) 0.58991(15) 0.0436(5) Uani d . 1 1 . .
N N8 0.83090(19) 0.46420(15) 1.00220(13) 0.0392(4) Uani d . 1 1 . .
N N9 0.7440(2) 0.44923(17) 0.93053(14) 0.0448(5) Uani d . 1 1 . .
C C1 1.0239(2) 0.25280(18) 0.65202(17) 0.0442(6) Uani d . 1 1 . .
H H1 1.0668 0.2121 0.6284 0.080 Uiso calc R 1 1 . .
C C2 0.9111(2) 0.29314(16) 0.61396(15) 0.0372(5) Uani d . 1 1 . .
C C3 1.0590(2) 0.28477(17) 0.73078(16) 0.0407(5) Uani d . 1 1 . .
C C4 0.8330(3) 0.2839(2) 0.52783(17) 0.0491(6) Uani d . 1 1 . .
H H4A 0.7488 0.2820 0.5271 0.080 Uiso calc R 1 1 . .
H H4B 0.8535 0.2279 0.5046 0.080 Uiso calc R 1 1 . .
H H4C 0.8462 0.3358 0.4963 0.080 Uiso calc R 1 1 . .
C C5 1.1709(3) 0.2667(2) 0.79957(19) 0.0563(7) Uani d . 1 1 . .
H H5A 1.2286 0.3156 0.8024 0.080 Uiso calc R 1 1 . .
H H5B 1.2063 0.2090 0.7905 0.080 Uiso calc R 1 1 . .
H H5C 1.1499 0.2638 0.8502 0.080 Uiso calc R 1 1 . .
C C6 0.8677(3) 0.5884(2) 0.48219(18) 0.0547(7) Uani d . 1 1 . .
H H6 0.9216 0.6269 0.4661 0.080 Uiso calc R 1 1 . .
C C7 0.8829(2) 0.55265(17) 0.56019(15) 0.0385(5) Uani d . 1 1 . .
C C8 0.7589(2) 0.55637(19) 0.43374(16) 0.0443(6) Uani d . 1 1 . .
C C9 0.9877(2) 0.5650(2) 0.63566(18) 0.0543(7) Uani d . 1 1 . .
H H9A 0.9576 0.5687 0.6827 0.080 Uiso calc R 1 1 . .
H H9B 1.0305 0.6209 0.6311 0.080 Uiso calc R 1 1 . .
H H9C 1.0421 0.5133 0.6415 0.080 Uiso calc R 1 1 . .
C C11 0.6941(3) 0.5685(3) 0.34459(17) 0.0650(9) Uani d . 1 1 . .
H H11A 0.7164 0.5193 0.3139 0.080 Uiso calc R 1 1 . .
H H11B 0.7169 0.6267 0.3261 0.080 Uiso calc R 1 1 . .
H H11C 0.6076 0.5674 0.3365 0.080 Uiso calc R 1 1 . .
C C12 0.5155(3) 0.19598(19) 0.68291(19) 0.0517(7) Uani d . 1 1 . .
H H12 0.4911 0.1484 0.7114 0.080 Uiso calc R 1 1 . .
C C13 0.6201(2) 0.25102(17) 0.71056(16) 0.0423(6) Uani d . 1 1 . .
C C14 0.4565(2) 0.22632(18) 0.60563(19) 0.0492(6) Uani d . 1 1 . .
C C15 0.7171(3) 0.2453(2) 0.79031(18) 0.0579(7) Uani d . 1 1 . .
H H15A 0.7810 0.2052 0.7847 0.080 Uiso calc R 1 1 . .
H H15B 0.6830 0.2213 0.8315 0.080 Uiso calc R 1 1 . .
H H15C 0.7498 0.3058 0.8061 0.080 Uiso calc R 1 1 . .
C C16 0.3415(3) 0.1954(2) 0.5443(3) 0.0763(11) Uani d . 1 1 . .
H H16A 0.3058 0.2464 0.5097 0.080 Uiso calc R 1 1 . .
H H16B 0.2853 0.1733 0.5724 0.080 Uiso calc R 1 1 . .
H H16C 0.3597 0.1465 0.5115 0.080 Uiso calc R 1 1 . .
C C17 0.6545(3) 0.4272(2) 1.02527(18) 0.0501(6) Uani d . 1 1 . .
H H17 0.5969 0.4145 1.0527 0.080 Uiso calc R 1 1 . .
C C18 0.7763(2) 0.45062(17) 1.06020(16) 0.0406(5) Uani d . 1 1 . .
C C19 0.6368(2) 0.4267(2) 0.94247(18) 0.0491(6) Uani d . 1 1 . .
C C20 0.8437(3) 0.4582(2) 1.14949(17) 0.0557(7) Uani d . 1 1 . .
H H20A 0.9297 0.4616 1.1560 0.080 Uiso calc R 1 1 . .
H H20B 0.8265 0.4050 1.1780 0.080 Uiso calc R 1 1 . .
H H20C 0.8179 0.5130 1.1717 0.080 Uiso calc R 1 1 . .
C C21 0.5268(3) 0.4061(3) 0.8719(2) 0.0783(11) Uani d . 1 1 . .
H H21A 0.5397 0.4290 0.8221 0.080 Uiso calc R 1 1 . .
H H21B 0.4566 0.4357 0.8808 0.080 Uiso calc R 1 1 . .
H H21C 0.5138 0.3406 0.8676 0.080 Uiso calc R 1 1 . .
C C22 0.5712(2) 0.57910(18) 0.60437(17) 0.0472(6) Uani d . 1 1 . .
H H22 0.6418 0.6111 0.6312 0.080 Uiso calc R 1 1 . .
O O1 0.57534(15) 0.49305(11) 0.60884(11) 0.0400(4) Uani d . 1 1 . .
O O2 0.48246(17) 0.62519(13) 0.56778(12) 0.0514(5) Uani d . 1 1 . .
H H2 0.966(3) 0.371(3) 0.779(2) 0.080 Uiso d . 1 1 . .
H H4 0.650(4) 0.467(3) 0.467(2) 0.080 Uiso d . 1 1 . .
H H7 0.515(4) 0.318(3) 0.551(2) 0.080 Uiso d . 1 1 . .
H H9 0.753(4) 0.459(3) 0.887(3) 0.080 Uiso d . 1 1 . .

loop_
_atom_site_aniso_label
_atom_site_aniso_U_11
_atom_site_aniso_U_22
_atom_site_aniso_U_33
_atom_site_aniso_U_12
_atom_site_aniso_U_13
_atom_site_aniso_U_23
Cu1 0.02773(14) 0.03492(15) 0.03263(15) 0.00171(11) 0.00467(11) 0.00305(11)
Cu2 0.0337(2) 0.0406(2) 0.0404(2) -0.00253(17) 0.01504(18) -0.00089(17)
Cl1 0.0514(4) 0.0500(3) 0.0289(3) 0.0016(3) 0.0069(3) -0.0006(2)
Cl2 0.0451(3) 0.0447(3) 0.0490(4) -0.0002(3) 0.0162(3) -0.0035(3)
N1 0.0305(10) 0.0389(10) 0.0353(10) 0.0008(8) 0.0043(8) 0.0000(8)
N2 0.0339(10) 0.0426(11) 0.0360(11) 0.0053(8) 0.0048(9) 0.0021(9)
N3 0.0307(10) 0.0482(11) 0.0299(10) -0.0041(8) 0.0016(8) 0.0045(8)
N4 0.0347(11) 0.0536(13) 0.0306(10) -0.0059(9) 0.0015(8) 0.0066(9)
N6 0.0320(10) 0.0388(10) 0.0422(11) -0.0006(8) 0.0028(8) 0.0047(9)
N7 0.0330(11) 0.0440(12) 0.0471(13) -0.0031(9) 0.0009(10) 0.0044(10)
N8 0.0363(11) 0.0455(11) 0.0360(11) -0.0069(9) 0.0104(9) -0.0047(9)
N9 0.0426(12) 0.0569(13) 0.0358(11) -0.0059(10) 0.0128(10) -0.0056(10)
C1 0.0409(14) 0.0433(13) 0.0503(15) 0.0070(11) 0.0163(12) 0.0002(11)
C2 0.0360(12) 0.0344(11) 0.0423(13) -0.0010(9) 0.0129(10) -0.0023(10)
C3 0.0318(12) 0.0401(12) 0.0494(14) 0.0051(10) 0.0103(11) 0.0093(11)
C4 0.0466(15) 0.0544(15) 0.0444(15) -0.0014(12) 0.0099(12) -0.0135(12)
C5 0.0424(15) 0.0629(18) 0.0571(18) 0.0138(13) 0.0037(13) 0.0100(14)
C6 0.0412(15) 0.075(2) 0.0484(15) -0.0128(14) 0.0142(12) 0.0134(14)
C7 0.0308(12) 0.0460(13) 0.0384(12) -0.0018(10) 0.0096(10) -0.0004(10)
C8 0.0412(14) 0.0568(16) 0.0355(13) 0.0047(11) 0.0118(11) 0.0084(11)
C9 0.0361(14) 0.077(2) 0.0465(15) -0.0117(13) 0.0062(12) -0.0054(14)
C11 0.0569(19) 0.102(3) 0.0348(14) 0.0057(17) 0.0115(13) 0.0173(16)
C12 0.0530(17) 0.0415(14) 0.0631(18) -0.0055(12) 0.0205(14) 0.0070(13)
C13 0.0449(14) 0.0368(12) 0.0453(14) 0.0025(10) 0.0131(11) 0.0039(10)
C14 0.0389(14) 0.0405(13) 0.0656(18) -0.0046(11) 0.0106(13) -0.0041(13)
C15 0.066(2) 0.0556(17) 0.0450(16) -0.0010(14) 0.0052(14) 0.0090(13)
C16 0.0484(18) 0.0609(19) 0.102(3) -0.0152(15) -0.0063(18) -0.0046(19)
C17 0.0449(15) 0.0578(16) 0.0528(16) -0.0035(12) 0.0226(13) -0.0044(13)
C18 0.0435(14) 0.0404(12) 0.0403(13) -0.0034(10) 0.0160(11) -0.0014(10)
C19 0.0377(14) 0.0598(16) 0.0485(15) -0.0013(12) 0.0103(12) -0.0095(13)
C20 0.0581(18) 0.0687(18) 0.0406(15) -0.0085(15) 0.0145(13) -0.0011(13)
C21 0.0467(18) 0.111(3) 0.069(2) -0.0045(19) 0.0029(16) -0.025(2)
C22 0.0368(13) 0.0419(14) 0.0519(15) -0.0009(11) -0.0048(11) 0.0017(12)
O1 0.0300(8) 0.0390(9) 0.0474(10) 0.0006(7) 0.0055(7) 0.0020(7)
O2 0.0421(11) 0.0473(10) 0.0548(11) 0.0111(8) -0.0022(9) 0.0037(9)

loop_
_atom_type_symbol
_atom_type_description
_atom_type_scat_dispersion_real
_atom_type_scat_dispersion_imag
_atom_type_scat_source
C C 0.0033 0.0016 'International Tables Vol C Tables 4.2.6.8 and 6.1.1.4'
H H 0.0000 0.0000 'International Tables Vol C Tables 4.2.6.8 and 6.1.1.4'
N N 0.0061 0.0033 'International Tables Vol C Tables 4.2.6.8 and 6.1.1.4'
O O 0.0106 0.0060 'International Tables Vol C Tables 4.2.6.8 and 6.1.1.4'
Cl Cl 0.1484 0.1585 'International Tables Vol C Tables 4.2.6.8 and 6.1.1.4'
Cu Cu 0.3201 1.2651 'International Tables Vol C Tables 4.2.6.8 and 6.1.1.4'

loop_
_geom_angle_atom_site_label_1
_geom_angle_atom_site_label_2
_geom_angle_atom_site_label_3
_geom_angle_site_symmetry_1
_geom_angle_site_symmetry_3
_geom_angle
_geom_angle_publ_flag
O1 Cu1 N1 . . 170.57(8) ?
O1 Cu1 N3 . . 87.20(8) ?
N1 Cu1 N3 . . 89.99(8) ?
O1 Cu1 N6 . . 85.42(7) ?
N1 Cu1 N6 . . 90.96(8) ?
N3 Cu1 N6 . . 139.85(8) ?
O1 Cu1 Cl1 . . 95.08(5) ?
N1 Cu1 Cl1 . . 94.34(6) ?
N3 Cu1 Cl1 . . 105.43(6) ?
N6 Cu1 Cl1 . . 114.51(6) ?
N8 Cu2 N8 3_767 . 180.0 ?
N8 Cu2 Cl2 3_767 . 89.56(6) ?
N8 Cu2 Cl2 . . 90.44(6) ?
N8 Cu2 Cl2 3_767 3_767 90.44(6) ?
N8 Cu2 Cl2 . 3_767 89.56(6) ?
Cl2 Cu2 Cl2 . 3_767 180.0000(10) ?
C2 N1 N2 . . 106.2(2) ?
C2 N1 Cu1 . . 127.41(17) ?
N2 N1 Cu1 . . 126.29(16) ?
C3 N2 N1 . . 111.1(2) ?
C3 N2 H2 . . 128(3) ?
N1 N2 H2 . . 120(3) ?
C7 N3 N4 . . 105.55(19) ?
C7 N3 Cu1 . . 136.28(17) ?
N4 N3 Cu1 . . 118.13(15) ?
C8 N4 N3 . . 111.7(2) ?
C8 N4 H4 . . 127(3) ?
N3 N4 H4 . . 120(3) ?
C13 N6 N7 . . 105.4(2) ?
C13 N6 Cu1 . . 135.97(18) ?
N7 N6 Cu1 . . 118.17(16) ?
C14 N7 N6 . . 112.2(2) ?
C14 N7 H7 . . 126(3) ?
N6 N7 H7 . . 121(3) ?
C18 N8 N9 . . 105.5(2) ?
C18 N8 Cu2 . . 135.42(18) ?
N9 N8 Cu2 . . 119.08(15) ?
C19 N9 N8 . . 111.7(2) ?
C19 N9 H9 . . 124(3) ?
N8 N9 H9 . . 124(3) ?
C3 C1 C2 . . 106.7(2) ?
C3 C1 H1 . . 126.7 ?
C2 C1 H1 . . 126.7 ?
N1 C2 C1 . . 109.4(2) ?
N1 C2 C4 . . 121.2(2) ?
C1 C2 C4 . . 129.4(2) ?
N2 C3 C1 . . 106.6(2) ?
N2 C3 C5 . . 122.3(2) ?
C1 C3 C5 . . 131.1(2) ?
C2 C4 H4A . . 109.5 ?
C2 C4 H4B . . 109.5 ?
H4A C4 H4B . . 109.5 ?
C2 C4 H4C . . 109.5 ?
H4A C4 H4C . . 109.5 ?
H4B C4 H4C . . 109.5 ?
C3 C5 H5A . . 109.5 ?
C3 C5 H5B . . 109.5 ?
H5A C5 H5B . . 109.5 ?
C3 C5 H5C . . 109.5 ?
H5A C5 H5C . . 109.5 ?
H5B C5 H5C . . 109.5 ?
C8 C6 C7 . . 107.2(2) ?
C8 C6 H6 . . 126.4 ?
C7 C6 H6 . . 126.4 ?
N3 C7 C6 . . 109.5(2) ?
N3 C7 C9 . . 121.6(2) ?
C6 C7 C9 . . 128.8(2) ?
N4 C8 C6 . . 106.1(2) ?
N4 C8 C11 . . 121.4(3) ?
C6 C8 C11 . . 132.5(3) ?
C7 C9 H9A . . 109.5 ?
C7 C9 H9B . . 109.5 ?
H9A C9 H9B . . 109.5 ?
C7 C9 H9C . . 109.5 ?
H9A C9 H9C . . 109.5 ?
H9B C9 H9C . . 109.5 ?
C8 C11 H11A . . 109.5 ?
C8 C11 H11B . . 109.5 ?
H11A C11 H11B . . 109.5 ?
C8 C11 H11C . . 109.5 ?
H11A C11 H11C . . 109.5 ?
H11B C11 H11C . . 109.5 ?
C14 C12 C13 . . 106.2(2) ?
C14 C12 H12 . . 126.9 ?
C13 C12 H12 . . 126.9 ?
N6 C13 C12 . . 109.9(2) ?
N6 C13 C15 . . 122.1(2) ?
C12 C13 C15 . . 128.0(2) ?
N7 C14 C12 . . 106.3(2) ?
N7 C14 C16 . . 121.8(3) ?
C12 C14 C16 . . 132.0(3) ?
C13 C15 H15A . . 109.5 ?
C13 C15 H15B . . 109.5 ?
H15A C15 H15B . . 109.5 ?
C13 C15 H15C . . 109.5 ?
H15A C15 H15C . . 109.5 ?
H15B C15 H15C . . 109.5 ?
C14 C16 H16A . . 109.5 ?
C14 C16 H16B . . 109.5 ?
H16A C16 H16B . . 109.5 ?
C14 C16 H16C . . 109.5 ?
H16A C16 H16C . . 109.5 ?
H16B C16 H16C . . 109.5 ?
C19 C17 C18 . . 106.1(2) ?
C19 C17 H17 . . 127.0 ?
C18 C17 H17 . . 127.0 ?
N8 C18 C17 . . 110.2(2) ?
N8 C18 C20 . . 122.0(2) ?
C17 C18 C20 . . 127.8(2) ?
N9 C19 C17 . . 106.5(2) ?
N9 C19 C21 . . 121.4(3) ?
C17 C19 C21 . . 132.1(3) ?
C18 C20 H20A . . 109.5 ?
C18 C20 H20B . . 109.5 ?
H20A C20 H20B . . 109.5 ?
C18 C20 H20C . . 109.5 ?
H20A C20 H20C . . 109.5 ?
H20B C20 H20C . . 109.5 ?
C19 C21 H21A . . 109.5 ?
C19 C21 H21B . . 109.5 ?
H21A C21 H21B . . 109.5 ?
C19 C21 H21C . . 109.5 ?
H21A C21 H21C . . 109.5 ?
H21B C21 H21C . . 109.5 ?
O2 C22 O1 . . 125.9(2) ?
O2 C22 H22 . . 117.1 ?
O1 C22 H22 . . 117.1 ?
C22 O1 Cu1 . . 121.76(16) ?

loop_
_geom_bond_atom_site_label_1
_geom_bond_atom_site_label_2
_geom_bond_site_symmetry_2
_geom_bond_distance
_geom_bond_publ_flag
Cu1 O1 . 1.9618(16) ?
Cu1 N1 . 1.989(2) ?
Cu1 N3 . 2.072(2) ?
Cu1 N6 . 2.075(2) ?
Cu1 Cl1 . 2.4275(7) ?
Cu2 N8 3_767 2.014(2) ?
Cu2 N8 . 2.014(2) ?
Cu2 Cl2 . 2.2524(6) ?
Cu2 Cl2 3_767 2.2524(6) ?
N1 C2 . 1.332(3) ?
N1 N2 . 1.358(3) ?
N2 C3 . 1.347(3) ?
N2 H2 . 0.82(4) ?
N3 C7 . 1.324(3) ?
N3 N4 . 1.367(3) ?
N4 C8 . 1.334(3) ?
N4 H4 . 0.87(4) ?
N6 C13 . 1.325(3) ?
N6 N7 . 1.359(3) ?
N7 C14 . 1.336(4) ?
N7 H7 . 0.72(4) ?
N8 C18 . 1.326(3) ?
N8 N9 . 1.353(3) ?
N9 C19 . 1.340(4) ?
N9 H9 . 0.79(4) ?
C1 C3 . 1.366(4) ?
C1 C2 . 1.395(4) ?
C1 H1 . 0.9300 ?
C2 C4 . 1.489(4) ?
C3 C5 . 1.491(4) ?
C4 H4A . 0.9600 ?
C4 H4B . 0.9600 ?
C4 H4C . 0.9600 ?
C5 H5A . 0.9600 ?
C5 H5B . 0.9600 ?
C5 H5C . 0.9600 ?
C6 C8 . 1.363(4) ?
C6 C7 . 1.389(4) ?
C6 H6 . 0.9300 ?
C7 C9 . 1.496(4) ?
C8 C11 . 1.497(4) ?
C9 H9A . 0.9600 ?
C9 H9B . 0.9600 ?
C9 H9C . 0.9600 ?
C11 H11A . 0.9600 ?
C11 H11B . 0.9600 ?
C11 H11C . 0.9600 ?
C12 C14 . 1.368(4) ?
C12 C13 . 1.403(4) ?
C12 H12 . 0.9300 ?
C13 C15 . 1.490(4) ?
C14 C16 . 1.495(4) ?
C15 H15A . 0.9600 ?
C15 H15B . 0.9600 ?
C15 H15C . 0.9600 ?
C16 H16A . 0.9600 ?
C16 H16B . 0.9600 ?
C16 H16C . 0.9600 ?
C17 C19 . 1.366(4) ?
C17 C18 . 1.392(4) ?
C17 H17 . 0.9300 ?
C18 C20 . 1.499(4) ?
C19 C21 . 1.500(4) ?
C20 H20A . 0.9600 ?
C20 H20B . 0.9600 ?
C20 H20C . 0.9600 ?
C21 H21A . 0.9600 ?
C21 H21B . 0.9600 ?
C21 H21C . 0.9600 ?
C22 O2 . 1.226(3) ?
C22 O1 . 1.248(3) ?
C22 H22 . 0.9300 ?

loop_
_geom_hbond_atom_site_label_D
_geom_hbond_atom_site_label_H
_geom_hbond_atom_site_label_A
_geom_hbond_site_symmetry_A
_geom_hbond_distance_DH
_geom_hbond_distance_HA
_geom_hbond_distance_DA
_geom_hbond_angle_DHA
N2 H2 Cl1 . 0.82(4) 2.74(4) 3.270(2) 124(3)
N2 H2 Cl2 . 0.82(4) 2.66(4) 3.348(2) 143(3)
N9 H9 Cl1 . 0.79(4) 2.30(4) 3.081(2) 168(4)
N7 H7 O2 3_666 0.72(4) 2.19(4) 2.903(3) 170(4)
N4 H4 O2 3_666 0.87(4) 1.98(4) 2.850(3) 176(4)
N4 H4 O1 3_666 0.87(4) 2.59(4) 3.208(3) 128(3)

loop_
_geom_torsion_atom_site_label_1
_geom_torsion_atom_site_label_2
_geom_torsion_atom_site_label_3
_geom_torsion_atom_site_label_4
_geom_torsion_site_symmetry_1
_geom_torsion_site_symmetry_2
_geom_torsion_site_symmetry_3
_geom_torsion_site_symmetry_4
_geom_torsion
_geom_torsion_publ_flag
N3 Cu1 N1 C2 . . . . -61.4(2) ?
N6 Cu1 N1 C2 . . . . 78.5(2) ?
Cl1 Cu1 N1 C2 . . . . -166.9(2) ?
N3 Cu1 N1 N2 . . . . 115.12(19) ?
N6 Cu1 N1 N2 . . . . -105.02(19) ?
Cl1 Cu1 N1 N2 . . . . 9.65(19) ?
C2 N1 N2 C3 . . . . -0.6(3) ?
Cu1 N1 N2 C3 . . . . -177.71(17) ?
O1 Cu1 N3 C7 . . . . 128.2(3) ?
N1 Cu1 N3 C7 . . . . -60.8(3) ?
N6 Cu1 N3 C7 . . . . -152.3(2) ?
Cl1 Cu1 N3 C7 . . . . 33.7(3) ?
O1 Cu1 N3 N4 . . . . -49.16(18) ?
N1 Cu1 N3 N4 . . . . 121.84(18) ?
N6 Cu1 N3 N4 . . . . 30.4(2) ?
Cl1 Cu1 N3 N4 . . . . -143.66(16) ?
C7 N3 N4 C8 . . . . 0.7(3) ?
Cu1 N3 N4 C8 . . . . 178.75(18) ?
O1 Cu1 N6 C13 . . . . -125.8(3) ?
N1 Cu1 N6 C13 . . . . 62.9(3) ?
N3 Cu1 N6 C13 . . . . 154.0(2) ?
Cl1 Cu1 N6 C13 . . . . -32.3(3) ?
O1 Cu1 N6 N7 . . . . 45.19(18) ?
N1 Cu1 N6 N7 . . . . -126.09(19) ?
N3 Cu1 N6 N7 . . . . -35.0(2) ?
Cl1 Cu1 N6 N7 . . . . 138.70(17) ?
C13 N6 N7 C14 . . . . 0.1(3) ?
Cu1 N6 N7 C14 . . . . -173.38(18) ?
Cl2 Cu2 N8 C18 . . . . 117.9(3) ?
Cl2 Cu2 N8 C18 3_767 . . . -62.1(3) ?
Cl2 Cu2 N8 N9 . . . . -62.61(18) ?
Cl2 Cu2 N8 N9 3_767 . . . 117.39(18) ?
C18 N8 N9 C19 . . . . 0.0(3) ?
Cu2 N8 N9 C19 . . . . -179.60(19) ?
N2 N1 C2 C1 . . . . 0.3(3) ?
Cu1 N1 C2 C1 . . . . 177.43(17) ?
N2 N1 C2 C4 . . . . -178.4(2) ?
Cu1 N1 C2 C4 . . . . -1.3(3) ?
C3 C1 C2 N1 . . . . 0.0(3) ?
C3 C1 C2 C4 . . . . 178.6(3) ?
N1 N2 C3 C1 . . . . 0.6(3) ?
N1 N2 C3 C5 . . . . 179.6(2) ?
C2 C1 C3 N2 . . . . -0.4(3) ?
C2 C1 C3 C5 . . . . -179.2(3) ?
N4 N3 C7 C6 . . . . -0.2(3) ?
Cu1 N3 C7 C6 . . . . -177.8(2) ?
N4 N3 C7 C9 . . . . -179.3(2) ?
Cu1 N3 C7 C9 . . . . 3.1(4) ?
C8 C6 C7 N3 . . . . -0.2(3) ?
C8 C6 C7 C9 . . . . 178.7(3) ?
N3 N4 C8 C6 . . . . -0.8(3) ?
N3 N4 C8 C11 . . . . 178.3(3) ?
C7 C6 C8 N4 . . . . 0.6(3) ?
C7 C6 C8 C11 . . . . -178.3(3) ?
N7 N6 C13 C12 . . . . -0.3(3) ?
Cu1 N6 C13 C12 . . . . 171.4(2) ?
N7 N6 C13 C15 . . . . 178.8(2) ?
Cu1 N6 C13 C15 . . . . -9.4(4) ?
C14 C12 C13 N6 . . . . 0.4(3) ?
C14 C12 C13 C15 . . . . -178.7(3) ?
N6 N7 C14 C12 . . . . 0.1(3) ?
N6 N7 C14 C16 . . . . -179.6(3) ?
C13 C12 C14 N7 . . . . -0.3(3) ?
C13 C12 C14 C16 . . . . 179.4(3) ?
N9 N8 C18 C17 . . . . -0.2(3) ?
Cu2 N8 C18 C17 . . . . 179.3(2) ?
N9 N8 C18 C20 . . . . 178.3(2) ?
Cu2 N8 C18 C20 . . . . -2.2(4) ?
C19 C17 C18 N8 . . . . 0.2(3) ?
C19 C17 C18 C20 . . . . -178.1(3) ?
N8 N9 C19 C17 . . . . 0.2(3) ?
N8 N9 C19 C21 . . . . -179.5(3) ?
C18 C17 C19 N9 . . . . -0.2(3) ?
C18 C17 C19 C21 . . . . 179.4(4) ?
O2 C22 O1 Cu1 . . . . 165.4(2) ?
N3 Cu1 O1 C22 . . . . -51.9(2) ?
N6 Cu1 O1 C22 . . . . 167.6(2) ?
Cl1 Cu1 O1 C22 . . . . 53.3(2) ?
